data_7218853
loop_
_publ_author_name
'Chakraborty, Sourav'
'Dutta, Ranjan'
'Wong, Bryan M.'
'Ghosh, Pradyut'

_publ_section_title
;
 Anion directed conformational diversities of an arene based hexa-amide
 receptor and recognition of the [F4(H2O)6]4&#x2212;cluster
;
_journal_issue 107
_journal_name_full 'RSC Adv.'
_journal_page_first 62689
_journal_paper_doi 10.1039/C4RA10795K
_journal_volume 4
_journal_year 2014
_chemical_formula_sum 'C72 H66 F18 N6 O12'
_chemical_formula_weight 1549.31
_chemical_name_systematic
; 
 ? 
;
_space_group_IT_number 2
_symmetry_cell_setting triclinic
_symmetry_space_group_name_Hall '-P 1'
_symmetry_space_group_name_H-M 'P -1'
_atom_sites_solution_hydrogens geom
_atom_sites_solution_primary direct
_atom_sites_solution_secondary difmap
_audit_creation_method SHELXL-97
_cell_angle_alpha 76.125(11)
_cell_angle_beta 73.854(11)
_cell_angle_gamma 81.532(12)
_cell_formula_units_Z 1
_cell_length_a 10.968(4)
_cell_length_b 13.856(5)
_cell_length_c 14.250(5)
_cell_measurement_reflns_used 6916
_cell_measurement_temperature 150(2)
_cell_measurement_theta_max 28.87
_cell_measurement_theta_min 2.37
_cell_volume 2011.9(13)
_computing_cell_refinement 'Bruker SAINT'
_computing_data_collection 'Bruker APEX2'
_computing_data_reduction 'Bruker SAINT'
_computing_molecular_graphics 'MERCURY 3.2'
_computing_publication_material 'ORTEP 3v.2'
_computing_structure_refinement 'SHELXL-97 (Sheldrick, 2008)'
_computing_structure_solution 'SHELXS-97 (Sheldrick, 2008)'
_diffrn_ambient_temperature 150(2)
_diffrn_measured_fraction_theta_full 0.994
_diffrn_measured_fraction_theta_max 0.994
_diffrn_measurement_device_type 'Bruker APEX-II CCD'
_diffrn_measurement_method '\f and \w scans'
_diffrn_radiation_monochromator graphite
_diffrn_radiation_source 'fine-focus sealed tube'
_diffrn_radiation_type MoK\a
_diffrn_radiation_wavelength 0.71073
_diffrn_reflns_av_R_equivalents 0.0000
_diffrn_reflns_av_unetI/netI 0.0528
_diffrn_reflns_limit_h_max 13
_diffrn_reflns_limit_h_min -12
_diffrn_reflns_limit_k_max 16
_diffrn_reflns_limit_k_min -15
_diffrn_reflns_limit_l_max 16
_diffrn_reflns_limit_l_min 0
_diffrn_reflns_number 7041
_diffrn_reflns_theta_full 25.00
_diffrn_reflns_theta_max 25.00
_diffrn_reflns_theta_min 1.52
_exptl_absorpt_coefficient_mu 0.115
_exptl_absorpt_correction_T_max 0.9886
_exptl_absorpt_correction_T_min 0.9686
_exptl_absorpt_correction_type multi-scan
_exptl_absorpt_process_details SADABS
_exptl_crystal_colour colorless
_exptl_crystal_density_diffrn 1.279
_exptl_crystal_density_method 'not measured'
_exptl_crystal_description block
_exptl_crystal_F_000 798
_exptl_crystal_size_max 0.28
_exptl_crystal_size_mid 0.16
_exptl_crystal_size_min 0.10
_platon_squeeze_details
;
The unit cell contains one dioxane molecule which have been treated 
as a diffuse contribution to the overall scattering without specific atom 
positions by SQUEEZE/PLATON.
;
_refine_diff_density_max 0.457
_refine_diff_density_min -0.444
_refine_diff_density_rms 0.095
_refine_ls_extinction_coef 0.014(3)
_refine_ls_extinction_expression Fc^*^=kFc[1+0.001xFc^2^\l^3^/sin(2\q)]^-1/4^
_refine_ls_extinction_method SHELXL
_refine_ls_goodness_of_fit_ref 0.854
_refine_ls_hydrogen_treatment mixed
_refine_ls_matrix_type full
_refine_ls_number_parameters 488
_refine_ls_number_reflns 7041
_refine_ls_number_restraints 0
_refine_ls_restrained_S_all 0.854
_refine_ls_R_factor_all 0.0828
_refine_ls_R_factor_gt 0.0604
_refine_ls_shift/su_max 0.000
_refine_ls_shift/su_mean 0.000
_refine_ls_structure_factor_coef Fsqd
_refine_ls_weighting_details 'calc w=1/[\s^2^(Fo^2^)+(0.2000P)^2^+0.0000P] where P=(Fo^2^+2Fc^2^)/3'
_refine_ls_weighting_scheme calc
_refine_ls_wR_factor_gt 0.1978
_refine_ls_wR_factor_ref 0.2209
_reflns_number_gt 5033
_reflns_number_total 7041
_reflns_threshold_expression >2sigma(I)
_cod_data_source_file c4ra10795k2.cif
_cod_data_source_block CCDC996875
_cod_depositor_comments
;
The following automatic conversions were performed:

'_symmetry_cell_setting' value 'Triclinic' changed to 'triclinic'
according to
/usr/data/users/saulius/crontab/automatic-downloads/rss-feeds/RSC/lib/dictionaries/cif_core.dic
dictionary named 'cif_core.dic' version 2.4.2 from
2011-04-26.

'_exptl_absorpt_correction_type' value 'MULTI-SCAN'
changed to 'multi-scan' according to
/usr/data/users/saulius/crontab/automatic-downloads/rss-feeds/RSC/lib/dictionaries/cif_core.dic
dictionary named 'cif_core.dic' version 2.4.2 from 2011-04-26.

Automatic conversion script
Id: cif_fix_values 2827 2014-09-09 07:05:25Z andrius 
;
_cod_original_sg_symbol_H-M 'P-1   '
_cod_database_code 7218853

loop_
_symmetry_equiv_pos_as_xyz
'x, y, z'
'-x, -y, -z'

loop_
_atom_site_label
_atom_site_type_symbol
_atom_site_fract_x
_atom_site_fract_y
_atom_site_fract_z
_atom_site_U_iso_or_equiv
_atom_site_adp_type
_atom_site_occupancy
_atom_site_symmetry_multiplicity
_atom_site_calc_flag
_atom_site_refinement_flags
C27 C 1.1042(2) 0.79027(19) 0.5295(2) 0.0173(6) Uani 1 1 d .
H27A H 1.1877 0.7852 0.5419 0.021 Uiso 1 1 calc R
H27B H 1.0499 0.7501 0.5868 0.021 Uiso 1 1 calc R
C29 C 0.7524(2) 0.80630(19) 0.6966(2) 0.0219(6) Uani 1 1 d .
C24 C 0.9261(2) 0.92383(19) 0.5020(2) 0.0173(6) Uani 1 1 d .
C1 C 0.6443(2) 0.8320(2) 0.7822(2) 0.0227(6) Uani 1 1 d .
C13 C 0.4449(2) 1.1765(2) 0.5685(2) 0.0212(6) Uani 1 1 d .
C26 C 0.8397(2) 0.84146(19) 0.5164(2) 0.0190(6) Uani 1 1 d .
H26A H 0.8066 0.8507 0.4581 0.023 Uiso 1 1 calc R
H26B H 0.8882 0.7769 0.5242 0.023 Uiso 1 1 calc R
C25 C 0.8798(2) 1.02480(19) 0.4808(2) 0.0169(6) Uani 1 1 d .
C23 C 1.0486(2) 0.89936(18) 0.51789(19) 0.0166(6) Uani 1 1 d .
C14 C 0.5402(2) 1.12119(19) 0.4970(2) 0.0185(6) Uani 1 1 d .
C28 C 0.7568(2) 1.0526(2) 0.4479(2) 0.0216(6) Uani 1 1 d .
H28A H 0.7725 1.1022 0.3859 0.026 Uiso 1 1 calc R
H28B H 0.7322 0.9940 0.4343 0.026 Uiso 1 1 calc R
C30 C 1.1946(2) 0.78278(19) 0.3520(2) 0.0199(6) Uani 1 1 d .
C21 C 1.2768(3) 0.6762(2) 0.2203(2) 0.0236(6) Uani 1 1 d .
C8 C 0.3807(3) 1.1229(2) 0.6602(2) 0.0257(6) Uani 1 1 d .
H8 H 0.3989 1.0542 0.6777 0.031 Uiso 1 1 calc R
C16 C 1.1819(2) 0.74051(19) 0.2671(2) 0.0202(6) Uani 1 1 d .
C6 C 0.6030(3) 0.9319(2) 0.7786(2) 0.0288(7) Uani 1 1 d .
H6 H 0.6356 0.9793 0.7220 0.035 Uiso 1 1 calc R
C12 C 0.4168(3) 1.2808(2) 0.5434(2) 0.0262(7) Uani 1 1 d .
C22 C 1.3978(3) 0.6462(2) 0.2525(2) 0.0285(7) Uani 1 1 d .
C17 C 1.0721(3) 0.7710(2) 0.2317(2) 0.0250(6) Uani 1 1 d .
H17 H 1.0074 0.8129 0.2628 0.030 Uiso 1 1 calc R
C2 C 0.5958(3) 0.7603(2) 0.8676(2) 0.0281(7) Uani 1 1 d .
C20 C 1.2617(3) 0.6417(2) 0.1403(2) 0.0289(7) Uani 1 1 d .
H20 H 1.3242 0.5973 0.1107 0.035 Uiso 1 1 calc R
C19 C 1.1539(3) 0.6733(2) 0.1048(2) 0.0317(7) Uani 1 1 d .
H19 H 1.1444 0.6511 0.0508 0.038 Uiso 1 1 calc R
C10 C 0.2625(3) 1.2751(2) 0.6998(3) 0.0369(8) Uani 1 1 d .
H10 H 0.2012 1.3077 0.7440 0.044 Uiso 1 1 calc R
C18 C 1.0602(3) 0.7384(2) 0.1502(2) 0.0310(7) Uani 1 1 d .
H18 H 0.9885 0.7605 0.1257 0.037 Uiso 1 1 calc R
C11 C 0.3259(3) 1.3291(2) 0.6095(3) 0.0346(8) Uani 1 1 d .
H11 H 0.3078 1.3979 0.5930 0.042 Uiso 1 1 calc R
C5 C 0.5125(3) 0.9621(3) 0.8596(3) 0.0404(8) Uani 1 1 d .
H5 H 0.4852 1.0293 0.8569 0.048 Uiso 1 1 calc R
C15 C 0.4856(3) 1.3421(2) 0.4458(3) 0.0362(8) Uani 1 1 d .
C7 C 0.6376(3) 0.6506(2) 0.8778(2) 0.0322(7) Uani 1 1 d .
C9 C 0.2889(3) 1.1727(2) 0.7256(3) 0.0331(7) Uani 1 1 d .
H9 H 0.2451 1.1372 0.7868 0.040 Uiso 1 1 calc R
C4 C 0.4643(3) 0.8919(3) 0.9429(3) 0.0429(9) Uani 1 1 d .
H4 H 0.4042 0.9116 0.9969 0.051 Uiso 1 1 calc R
C3 C 0.5053(3) 0.7905(3) 0.9470(3) 0.0402(8) Uani 1 1 d .
H3 H 0.4716 0.7433 1.0034 0.048 Uiso 1 1 calc R
F3 F 1.38101(16) 0.63123(13) 0.35076(14) 0.0356(5) Uani 1 1 d .
F4 F 0.66507(18) 0.61835(13) 0.79219(14) 0.0392(5) Uani 1 1 d .
F1 F 1.48133(16) 0.71585(15) 0.21083(15) 0.0421(5) Uani 1 1 d .
F5 F 0.73950(18) 0.62402(15) 0.91489(15) 0.0445(5) Uani 1 1 d .
F2 F 1.45719(17) 0.56084(15) 0.22469(16) 0.0481(6) Uani 1 1 d .
F7 F 0.61006(18) 1.31645(16) 0.42324(18) 0.0585(7) Uani 1 1 d .
F8 F 0.4434(2) 1.33286(17) 0.36922(17) 0.0597(6) Uani 1 1 d .
F6 F 0.5462(2) 0.59339(15) 0.94185(17) 0.0559(6) Uani 1 1 d .
F9 F 0.4706(2) 1.43956(14) 0.44409(18) 0.0600(6) Uani 1 1 d .
O3 O 0.51664(17) 1.10457(14) 0.42276(15) 0.0243(5) Uani 1 1 d .
O2 O 0.85158(17) 0.75846(15) 0.71230(15) 0.0270(5) Uani 1 1 d .
O1 O 1.27193(17) 0.84504(14) 0.33562(15) 0.0257(5) Uani 1 1 d .
N2 N 1.1155(2) 0.75080(16) 0.43984(17) 0.0194(5) Uani 1 1 d .
H2 H 1.0682 0.7046 0.4448 0.023 Uiso 1 1 calc R
N1 N 0.7342(2) 0.84475(16) 0.60509(17) 0.0198(5) Uani 1 1 d .
H1 H 0.6603 0.8714 0.5987 0.024 Uiso 1 1 calc R
N3 N 0.65126(19) 1.09177(16) 0.52005(17) 0.0193(5) Uani 1 1 d .
H3A H 0.6605 1.0959 0.5769 0.023 Uiso 1 1 calc R
O1A O -0.0791(2) 0.01173(16) 0.24874(16) 0.0352(5) Uani 1 1 d .
O2A O 0.0314(2) 0.11877(19) 0.05491(18) 0.0452(6) Uani 1 1 d .
C7A C -0.0921(3) 0.0853(3) 0.0817(3) 0.0418(8) Uani 1 1 d .
H7A1 H -0.0860 0.0201 0.0661 0.050 Uiso 1 1 calc R
H7A2 H -0.1442 0.1308 0.0423 0.050 Uiso 1 1 calc R
C6A C 0.0445(3) 0.0467(3) 0.2260(3) 0.0383(8) Uani 1 1 d .
H6A1 H 0.0965 0.0009 0.2652 0.046 Uiso 1 1 calc R
H6A2 H 0.0367 0.1116 0.2426 0.046 Uiso 1 1 calc R
C36 C -0.1544(3) 0.0790(3) 0.1893(3) 0.0389(8) Uani 1 1 d .
H36A H -0.1644 0.1447 0.2047 0.047 Uiso 1 1 calc R
H36B H -0.2384 0.0558 0.2049 0.047 Uiso 1 1 calc R
C35 C 0.1061(3) 0.0541(3) 0.1176(3) 0.0449(9) Uani 1 1 d .
H35A H 0.1890 0.0792 0.1022 0.054 Uiso 1 1 calc R
H35B H 0.1191 -0.0120 0.1029 0.054 Uiso 1 1 calc R
O10 O 0.94518(18) 0.59737(14) 0.46751(15) 0.0264(5) Uani 1 1 d .
C42A C 0.9053(3) 0.5437(2) 0.5700(2) 0.0307(7) Uani 1 1 d .
H42A H 0.8325 0.5075 0.5778 0.037 Uiso 1 1 calc R
H42B H 0.8795 0.5907 0.6141 0.037 Uiso 1 1 calc R
C43A C 0.9887(3) 0.5278(2) 0.4019(2) 0.0289(7) Uani 1 1 d .
H43A H 1.0176 0.5642 0.3336 0.035 Uiso 1 1 calc R
H43B H 0.9184 0.4910 0.4051 0.035 Uiso 1 1 calc R

loop_
_atom_site_aniso_label
_atom_site_aniso_U_11
_atom_site_aniso_U_22
_atom_site_aniso_U_33
_atom_site_aniso_U_23
_atom_site_aniso_U_13
_atom_site_aniso_U_12
C27 0.0119(12) 0.0224(13) 0.0215(15) -0.0078(11) -0.0084(11) 0.0001(10)
C29 0.0172(13) 0.0219(13) 0.0287(17) -0.0063(12) -0.0068(12) -0.0045(10)
C24 0.0150(12) 0.0212(13) 0.0202(14) -0.0080(11) -0.0071(11) -0.0039(10)
C1 0.0160(13) 0.0320(15) 0.0243(16) -0.0069(12) -0.0098(12) -0.0042(11)
C13 0.0117(12) 0.0265(14) 0.0320(17) -0.0129(12) -0.0114(12) 0.0006(10)
C26 0.0121(12) 0.0220(13) 0.0252(16) -0.0077(11) -0.0056(11) -0.0022(10)
C25 0.0073(11) 0.0258(13) 0.0211(15) -0.0099(11) -0.0063(10) 0.0015(10)
C23 0.0143(12) 0.0191(13) 0.0163(14) -0.0039(10) -0.0041(10) -0.0001(10)
C14 0.0142(13) 0.0198(13) 0.0252(16) -0.0041(11) -0.0109(11) -0.0026(10)
C28 0.0142(13) 0.0259(14) 0.0295(16) -0.0087(12) -0.0119(12) 0.0005(10)
C30 0.0153(13) 0.0194(13) 0.0264(16) -0.0056(11) -0.0096(12) 0.0038(10)
C21 0.0213(14) 0.0229(14) 0.0262(16) -0.0059(12) -0.0039(12) -0.0033(11)
C8 0.0173(14) 0.0294(15) 0.0339(18) -0.0117(13) -0.0082(12) -0.0008(11)
C16 0.0162(13) 0.0223(13) 0.0254(16) -0.0084(11) -0.0069(11) -0.0032(10)
C6 0.0258(15) 0.0307(15) 0.0320(18) -0.0069(13) -0.0121(13) 0.0006(12)
C12 0.0187(14) 0.0248(14) 0.0443(19) -0.0125(13) -0.0203(13) 0.0017(11)
C22 0.0203(14) 0.0315(16) 0.0347(19) -0.0152(13) -0.0044(13) 0.0028(12)
C17 0.0203(14) 0.0311(15) 0.0260(16) -0.0059(12) -0.0097(12) -0.0016(11)
C2 0.0246(15) 0.0344(16) 0.0258(17) -0.0031(13) -0.0075(13) -0.0067(12)
C20 0.0268(15) 0.0315(16) 0.0283(17) -0.0110(13) -0.0002(13) -0.0074(12)
C19 0.0359(17) 0.0402(17) 0.0251(17) -0.0093(14) -0.0091(14) -0.0162(14)
C10 0.0205(15) 0.0406(18) 0.059(2) -0.0299(17) -0.0125(16) 0.0055(13)
C18 0.0288(16) 0.0382(17) 0.0282(18) -0.0006(14) -0.0131(14) -0.0088(13)
C11 0.0228(15) 0.0315(16) 0.061(2) -0.0207(16) -0.0239(16) 0.0060(12)
C5 0.0388(19) 0.0403(19) 0.044(2) -0.0142(16) -0.0145(16) 0.0073(15)
C15 0.0400(18) 0.0214(15) 0.057(2) -0.0097(15) -0.0305(17) 0.0031(13)
C7 0.0252(15) 0.0366(17) 0.0309(18) 0.0009(14) -0.0050(13) -0.0079(12)
C9 0.0214(15) 0.0437(18) 0.0394(19) -0.0153(15) -0.0097(14) -0.0036(13)
C4 0.0345(18) 0.056(2) 0.036(2) -0.0204(17) -0.0021(15) 0.0068(16)
C3 0.0347(18) 0.054(2) 0.0281(19) -0.0023(16) -0.0043(15) -0.0084(15)
F3 0.0296(9) 0.0406(10) 0.0372(12) -0.0071(8) -0.0151(8) 0.0070(8)
F4 0.0469(11) 0.0300(9) 0.0405(12) -0.0065(8) -0.0086(9) -0.0087(8)
F1 0.0242(9) 0.0524(12) 0.0511(13) -0.0103(9) -0.0087(9) -0.0105(8)
F5 0.0389(11) 0.0467(11) 0.0452(12) -0.0001(9) -0.0187(9) 0.0049(9)
F2 0.0327(10) 0.0497(12) 0.0690(15) -0.0330(11) -0.0164(10) 0.0156(9)
F7 0.0324(11) 0.0515(13) 0.0721(16) 0.0201(11) -0.0113(10) -0.0008(9)
F8 0.0794(16) 0.0573(14) 0.0542(14) -0.0007(11) -0.0355(13) -0.0250(12)
F6 0.0495(13) 0.0423(12) 0.0576(14) 0.0082(10) 0.0069(11) -0.0170(9)
F9 0.0840(16) 0.0206(10) 0.0749(17) -0.0051(10) -0.0246(13) -0.0018(10)
O3 0.0166(9) 0.0286(10) 0.0316(12) -0.0084(9) -0.0116(9) 0.0005(8)
O2 0.0171(10) 0.0338(11) 0.0295(12) -0.0015(9) -0.0122(9) 0.0033(8)
O1 0.0216(10) 0.0304(11) 0.0300(12) -0.0098(9) -0.0093(9) -0.0062(8)
N2 0.0156(11) 0.0186(11) 0.0260(13) -0.0075(9) -0.0063(10) -0.0008(8)
N1 0.0132(11) 0.0231(11) 0.0247(13) -0.0021(10) -0.0090(10) -0.0030(8)
N3 0.0107(11) 0.0245(12) 0.0260(13) -0.0064(10) -0.0094(9) -0.0005(9)
O1A 0.0381(12) 0.0327(12) 0.0351(13) -0.0036(10) -0.0132(10) -0.0018(9)
O2A 0.0420(14) 0.0586(16) 0.0355(14) 0.0031(11) -0.0176(11) -0.0122(11)
C7A 0.0325(18) 0.055(2) 0.038(2) -0.0056(16) -0.0122(15) -0.0041(15)
C6A 0.0386(19) 0.0399(18) 0.042(2) -0.0100(15) -0.0189(16) -0.0019(14)
C36 0.0366(18) 0.0406(18) 0.039(2) -0.0016(15) -0.0171(16) 0.0004(14)
C35 0.0320(18) 0.058(2) 0.048(2) -0.0058(18) -0.0183(17) -0.0071(16)
O10 0.0281(11) 0.0222(10) 0.0307(12) -0.0064(9) -0.0099(9) -0.0017(8)
C42A 0.0279(16) 0.0291(15) 0.0339(19) -0.0063(13) -0.0058(13) -0.0036(12)
C43A 0.0385(17) 0.0254(15) 0.0276(17) -0.0067(12) -0.0132(14) -0.0066(12)

loop_
_atom_type_symbol
_atom_type_description
_atom_type_scat_dispersion_real
_atom_type_scat_dispersion_imag
_atom_type_scat_source
C C 0.0033 0.0016 'International Tables Vol C Tables 4.2.6.8 and 6.1.1.4'
H H 0.0000 0.0000 'International Tables Vol C Tables 4.2.6.8 and 6.1.1.4'
N N 0.0061 0.0033 'International Tables Vol C Tables 4.2.6.8 and 6.1.1.4'
O O 0.0106 0.0060 'International Tables Vol C Tables 4.2.6.8 and 6.1.1.4'
F F 0.0171 0.0103 'International Tables Vol C Tables 4.2.6.8 and 6.1.1.4'

loop_
_geom_angle_atom_site_label_1
_geom_angle_atom_site_label_2
_geom_angle_atom_site_label_3
_geom_angle
_geom_angle_site_symmetry_1
_geom_angle_site_symmetry_3
N2 C27 C23 112.0(2) . .
O2 C29 N1 124.0(3) . .
O2 C29 C1 120.8(2) . .
N1 C29 C1 115.0(2) . .
C23 C24 C25 119.3(2) . .
C23 C24 C26 120.2(2) . .
C25 C24 C26 120.3(2) . .
C6 C1 C2 119.9(3) . .
C6 C1 C29 117.4(3) . .
C2 C1 C29 122.4(3) . .
C8 C13 C12 119.5(3) . .
C8 C13 C14 118.9(2) . .
C12 C13 C14 121.6(3) . .
N1 C26 C24 109.6(2) . .
C24 C25 C23 120.7(2) . 2_776
C24 C25 C28 119.6(2) . .
C23 C25 C28 119.5(2) 2_776 .
C24 C23 C25 119.9(2) . 2_776
C24 C23 C27 119.0(2) . .
C25 C23 C27 121.1(2) 2_776 .
O3 C14 N3 122.8(2) . .
O3 C14 C13 122.3(2) . .
N3 C14 C13 114.8(2) . .
N3 C28 C25 114.5(2) . .
O1 C30 N2 125.0(2) . .
O1 C30 C16 119.7(2) . .
N2 C30 C16 115.2(2) . .
C20 C21 C16 120.4(2) . .
C20 C21 C22 119.0(3) . .
C16 C21 C22 120.6(2) . .
C13 C8 C9 119.5(3) . .
C21 C16 C17 119.1(2) . .
C21 C16 C30 122.8(2) . .
C17 C16 C30 118.1(2) . .
C1 C6 C5 120.5(3) . .
C11 C12 C13 120.2(3) . .
C11 C12 C15 118.5(3) . .
C13 C12 C15 121.3(3) . .
F3 C22 F1 106.8(2) . .
F3 C22 F2 106.9(2) . .
F1 C22 F2 106.2(2) . .
F3 C22 C21 113.4(2) . .
F1 C22 C21 111.6(2) . .
F2 C22 C21 111.7(2) . .
C18 C17 C16 119.9(3) . .
C3 C2 C1 119.3(3) . .
C3 C2 C7 117.7(3) . .
C1 C2 C7 123.0(3) . .
C19 C20 C21 120.2(3) . .
C20 C19 C18 119.6(3) . .
C11 C10 C9 120.8(3) . .
C17 C18 C19 120.9(3) . .
C10 C11 C12 119.7(3) . .
C4 C5 C6 119.6(3) . .
F7 C15 F9 106.9(3) . .
F7 C15 F8 106.6(3) . .
F9 C15 F8 104.9(2) . .
F7 C15 C12 112.5(2) . .
F9 C15 C12 113.2(3) . .
F8 C15 C12 112.1(3) . .
F5 C7 F4 106.8(2) . .
F5 C7 F6 104.9(2) . .
F4 C7 F6 105.3(3) . .
F5 C7 C2 112.9(3) . .
F4 C7 C2 114.2(2) . .
F6 C7 C2 112.0(2) . .
C10 C9 C8 120.3(3) . .
C5 C4 C3 120.2(3) . .
C2 C3 C4 120.5(3) . .
C30 N2 C27 123.5(2) . .
C29 N1 C26 120.2(2) . .
C14 N3 C28 119.1(2) . .
C6A O1A C36 109.4(2) . .
C7A O2A C35 108.9(3) . .
O2A C7A C36 112.0(3) . .
O1A C6A C35 109.3(3) . .
O1A C36 C7A 110.1(3) . .
O2A C35 C6A 112.6(3) . .
C43A O10 C42A 109.9(2) . .
O10 C42A C43A 110.4(2) . 2_766
O10 C43A C42A 111.3(2) . 2_766

loop_
_geom_bond_atom_site_label_1
_geom_bond_atom_site_label_2
_geom_bond_distance
_geom_bond_site_symmetry_2
C27 N2 1.474(3) .
C27 C23 1.532(3) .
C29 O2 1.234(3) .
C29 N1 1.343(4) .
C29 C1 1.517(4) .
C24 C23 1.404(3) .
C24 C25 1.407(4) .
C24 C26 1.530(3) .
C1 C6 1.385(4) .
C1 C2 1.402(4) .
C13 C8 1.390(4) .
C13 C12 1.411(4) .
C13 C14 1.505(4) .
C26 N1 1.462(3) .
C25 C23 1.408(4) 2_776
C25 C28 1.517(3) .
C23 C25 1.408(4) 2_776
C14 O3 1.235(3) .
C14 N3 1.331(3) .
C28 N3 1.454(3) .
C30 O1 1.236(3) .
C30 N2 1.326(4) .
C30 C16 1.511(4) .
C21 C20 1.394(4) .
C21 C16 1.396(4) .
C21 C22 1.494(4) .
C8 C9 1.394(4) .
C16 C17 1.403(4) .
C6 C5 1.402(5) .
C12 C11 1.383(4) .
C12 C15 1.505(5) .
C22 F3 1.328(4) .
C22 F1 1.344(4) .
C22 F2 1.355(3) .
C17 C18 1.386(4) .
C2 C3 1.386(5) .
C2 C7 1.505(4) .
C20 C19 1.386(4) .
C19 C18 1.388(4) .
C10 C11 1.376(5) .
C10 C9 1.385(5) .
C5 C4 1.373(5) .
C15 F7 1.327(4) .
C15 F9 1.331(3) .
C15 F8 1.337(4) .
C7 F5 1.333(4) .
C7 F4 1.341(4) .
C7 F6 1.358(4) .
C4 C3 1.404(5) .
O1A C6A 1.432(4) .
O1A C36 1.432(4) .
O2A C7A 1.417(4) .
O2A C35 1.442(4) .
C7A C36 1.483(5) .
C6A C35 1.488(5) .
O10 C43A 1.442(3) .
O10 C42A 1.448(4) .
C42A C43A 1.491(4) 2_766
C43A C42A 1.491(4) 2_766

loop_
_platon_squeeze_void_nr
_platon_squeeze_void_average_x
_platon_squeeze_void_average_y
_platon_squeeze_void_average_z
_platon_squeeze_void_volume
_platon_squeeze_void_count_electrons
_platon_squeeze_void_content
1 0.000 0.500 0.000 362 129 ' '
